data_4074307
loop_
_publ_author_name
'Ong, Tiow-Gan'
'O'Brien, Julie S.'
'Korobkov, Ilia'
'Richeson, Darrin S.'

_publ_section_title
;
 Facile and Atom-Efficient Amidolithium-Catalyzed C--C and C--N
 Formation for the Construction of Substituted Guanidines and
 Propiolamidines
;
_journal_coden_ASTM ORGND7
_journal_issue 20
_journal_name_full Organometallics
_journal_page_first 4728
_journal_page_last 4730
_journal_paper_doi 10.1021/om060539r
_journal_volume 25
_journal_year 2006
_chemical_formula_sum 'C17 H28 Li N3 O'
_chemical_formula_weight 297.36
_space_group_IT_number 18
_symmetry_cell_setting orthorhombic
_symmetry_space_group_name_Hall 'P 2 2ab'
_symmetry_space_group_name_H-M 'P 21 21 2'
_atom_sites_solution_hydrogens geom
_atom_sites_solution_primary direct
_atom_sites_solution_secondary difmap
_audit_creation_method SHELXL-97
_cell_angle_alpha 90.00
_cell_angle_beta 90.00
_cell_angle_gamma 90.00
_cell_formula_units_Z 4
_cell_length_a 10.3998(14)
_cell_length_b 19.173(3)
_cell_length_c 9.2415(12)
_cell_measurement_reflns_used 179
_cell_measurement_temperature 198(2)
_cell_measurement_theta_max 21.96
_cell_measurement_theta_min 2.23
_cell_volume 1842.7(4)
_computing_cell_refinement 'SMART, Bruker (2000)'
_computing_data_collection 'SMART, Bruker (2000)'
_computing_data_reduction 'XPREP, Bruker (2000)'
_computing_molecular_graphics 'SHELXTL, Bruker (2000)'
_computing_publication_material 'SHELXTL, Bruker (2000)'
_computing_structure_refinement 'SHELXL-97 (Sheldrick, 1997)'
_computing_structure_solution 'SHELXS-97 (Sheldrick, 1990)'
_diffrn_ambient_temperature 198(2)
_diffrn_measured_fraction_theta_full 0.975
_diffrn_measured_fraction_theta_max 0.975
_diffrn_measurement_device_type 'CCD area detector'
_diffrn_measurement_method 'phi and omega scans'
_diffrn_radiation_monochromator graphite
_diffrn_radiation_source 'fine-focus sealed tube'
_diffrn_radiation_type MoK\a
_diffrn_radiation_wavelength 0.71073
_diffrn_reflns_av_R_equivalents 0.0638
_diffrn_reflns_av_sigmaI/netI 0.0488
_diffrn_reflns_limit_h_max 10
_diffrn_reflns_limit_h_min -10
_diffrn_reflns_limit_k_max 20
_diffrn_reflns_limit_k_min -20
_diffrn_reflns_limit_l_max 9
_diffrn_reflns_limit_l_min -9
_diffrn_reflns_number 10673
_diffrn_reflns_theta_full 21.96
_diffrn_reflns_theta_max 21.96
_diffrn_reflns_theta_min 2.23
_diffrn_standards_decay_% <1
_exptl_absorpt_coefficient_mu 0.067
_exptl_absorpt_correction_T_max 0.9987
_exptl_absorpt_correction_T_min 0.9934
_exptl_absorpt_correction_type multi-scan
_exptl_absorpt_process_details 'SADABS, Bruker (2000)'
_exptl_crystal_colour colorless
_exptl_crystal_density_diffrn 1.072
_exptl_crystal_density_meas ?
_exptl_crystal_density_method 'not measured'
_exptl_crystal_description block
_exptl_crystal_F_000 648
_exptl_crystal_size_max 0.10
_exptl_crystal_size_mid 0.02
_exptl_crystal_size_min 0.02
_refine_diff_density_max 0.180
_refine_diff_density_min -0.132
_refine_diff_density_rms 0.033
_refine_ls_abs_structure_details 'Flack H D (1983), Acta Cryst. A39, 876-881'
_refine_ls_abs_structure_Flack 0(3)
_refine_ls_extinction_method none
_refine_ls_goodness_of_fit_ref 1.030
_refine_ls_hydrogen_treatment constr
_refine_ls_matrix_type full
_refine_ls_number_parameters 199
_refine_ls_number_reflns 2194
_refine_ls_number_restraints 0
_refine_ls_restrained_S_all 1.030
_refine_ls_R_factor_all 0.0736
_refine_ls_R_factor_gt 0.0475
_refine_ls_shift/su_max 0.001
_refine_ls_shift/su_mean 0.001
_refine_ls_structure_factor_coef Fsqd
_refine_ls_weighting_details 'calc w=1/[\s^2^(Fo^2^)+(0.0569P)^2^+0.0900P] where P=(Fo^2^+2Fc^2^)/3'
_refine_ls_weighting_scheme calc
_refine_ls_wR_factor_gt 0.1006
_refine_ls_wR_factor_ref 0.1115
_reflns_number_gt 1667
_reflns_number_total 2194
_reflns_threshold_expression >2sigma(I)
_cod_data_source_file om060539rsi20060620_043515.cif
_cod_data_source_block dr37a
_cod_depositor_comments
;
The following automatic conversions were performed:

'_symmetry_cell_setting' value 'Orthorhombic' changed to
'orthorhombic' according to
/home/saulius/struct/CIF-dictionaries/cif_core.dic dictionary named
'cif_core.dic' version 2.4.1 from 2010-06-29.

Automatic conversion script
Id: cif_fix_values 1715 2011-07-08 13:25:40Z adriana 

The following automatic conversions were performed:

'_exptl_crystal_density_meas' value 'n/a' was changed to '?' - the
value is perceived as not measured.

Automatic conversion script
Id: cif_fix_values 3008 2015-01-20 13:52:24Z robertas 
;
_cod_original_sg_symbol_H-M P2(1)2(1)2
_cod_database_code 4074307

loop_
_symmetry_equiv_pos_as_xyz
'x, y, z'
'-x, -y, z'
'-x+1/2, y+1/2, -z'
'x+1/2, -y+1/2, -z'

loop_
_atom_site_label
_atom_site_type_symbol
_atom_site_fract_x
_atom_site_fract_y
_atom_site_fract_z
_atom_site_U_iso_or_equiv
_atom_site_adp_type
_atom_site_occupancy
_atom_site_symmetry_multiplicity
_atom_site_calc_flag
_atom_site_refinement_flags
Li1 Li 0.4387(5) 0.9410(3) 0.2577(6) 0.0427(16) Uani 1 1 d .
N1 N 0.3321(2) 0.97757(13) 0.0921(3) 0.0374(7) Uani 1 1 d .
N2 N 0.3686(3) 1.04869(13) 0.2862(3) 0.0358(7) Uani 1 1 d .
N3 N 0.2270(3) 1.08718(13) 0.1000(3) 0.0443(8) Uani 1 1 d .
H3D H 0.1685 1.0741 0.0368 0.053 Uiso 1 1 calc R
O1 O 0.3574(2) 0.86336(13) 0.3515(3) 0.0650(8) Uani 1 1 d .
C1 C 0.3064(3) 1.03689(17) 0.1556(4) 0.0348(8) Uani 1 1 d .
C2 C 0.2859(3) 0.96357(17) -0.0536(3) 0.0421(9) Uani 1 1 d .
H2A H 0.2813 1.0085 -0.1082 0.050 Uiso 1 1 calc R
C3 C 0.3818(4) 0.9156(2) -0.1282(4) 0.0720(13) Uani 1 1 d .
H3A H 0.4668 0.9377 -0.1290 0.108 Uiso 1 1 calc R
H3B H 0.3539 0.9069 -0.2279 0.108 Uiso 1 1 calc R
H3C H 0.3866 0.8712 -0.0758 0.108 Uiso 1 1 calc R
C4 C 0.1553(4) 0.9305(2) -0.0526(5) 0.0802(15) Uani 1 1 d .
H4A H 0.0939 0.9620 -0.0056 0.120 Uiso 1 1 calc R
H4B H 0.1589 0.8864 0.0007 0.120 Uiso 1 1 calc R
H4C H 0.1278 0.9216 -0.1523 0.120 Uiso 1 1 calc R
C5 C 0.2965(3) 1.06542(15) 0.4086(3) 0.0340(8) Uani 1 1 d .
C6 C 0.1620(3) 1.06123(16) 0.4206(4) 0.0432(9) Uani 1 1 d .
H6A H 0.1128 1.0468 0.3393 0.052 Uiso 1 1 calc R
C7 C 0.1000(4) 1.07766(17) 0.5478(4) 0.0485(10) Uani 1 1 d .
H7A H 0.0090 1.0740 0.5527 0.058 Uiso 1 1 calc R
C8 C 0.1668(4) 1.09909(19) 0.6667(4) 0.0530(11) Uani 1 1 d .
H8A H 0.1229 1.1109 0.7535 0.064 Uiso 1 1 calc R
C9 C 0.2990(4) 1.10337(19) 0.6593(4) 0.0523(10) Uani 1 1 d .
H9A H 0.3465 1.1185 0.7413 0.063 Uiso 1 1 calc R
C10 C 0.3623(3) 1.08593(17) 0.5342(4) 0.0436(9) Uani 1 1 d .
H10A H 0.4536 1.0878 0.5326 0.052 Uiso 1 1 calc R
C11 C 0.2325(3) 1.16063(16) 0.1378(4) 0.0438(9) Uani 1 1 d .
H11A H 0.2474 1.1645 0.2444 0.053 Uiso 1 1 calc R
C12 C 0.1030(4) 1.19347(19) 0.1029(5) 0.0719(13) Uani 1 1 d .
H12A H 0.0351 1.1688 0.1555 0.108 Uiso 1 1 calc R
H12B H 0.0869 1.1902 -0.0014 0.108 Uiso 1 1 calc R
H12C H 0.1037 1.2426 0.1320 0.108 Uiso 1 1 calc R
C13 C 0.3401(4) 1.1986(2) 0.0604(5) 0.0739(13) Uani 1 1 d .
H13A H 0.4226 1.1771 0.0854 0.111 Uiso 1 1 calc R
H13B H 0.3406 1.2477 0.0902 0.111 Uiso 1 1 calc R
H13C H 0.3266 1.1956 -0.0444 0.111 Uiso 1 1 calc R
C14 C 0.4059(4) 0.7956(2) 0.3814(5) 0.0698(13) Uani 1 1 d .
H14A H 0.4998 0.7970 0.3989 0.084 Uiso 1 1 calc R
H14B H 0.3882 0.7634 0.3001 0.084 Uiso 1 1 calc R
C15 C 0.3359(6) 0.7734(2) 0.5141(5) 0.0918(18) Uani 1 1 d .
H15A H 0.3298 0.7219 0.5200 0.110 Uiso 1 1 calc R
H15B H 0.3784 0.7912 0.6025 0.110 Uiso 1 1 calc R
C16 C 0.2065(6) 0.8056(3) 0.4939(7) 0.121(2) Uani 1 1 d .
H16A H 0.1670 0.8171 0.5884 0.145 Uiso 1 1 calc R
H16B H 0.1485 0.7738 0.4404 0.145 Uiso 1 1 calc R
C17 C 0.2321(4) 0.8699(3) 0.4089(6) 0.113(2) Uani 1 1 d .
H17A H 0.1684 0.8746 0.3299 0.136 Uiso 1 1 calc R
H17B H 0.2263 0.9115 0.4719 0.136 Uiso 1 1 calc R

loop_
_atom_site_aniso_label
_atom_site_aniso_U_11
_atom_site_aniso_U_22
_atom_site_aniso_U_33
_atom_site_aniso_U_23
_atom_site_aniso_U_13
_atom_site_aniso_U_12
Li1 0.047(4) 0.029(3) 0.052(4) 0.002(3) 0.004(3) 0.004(3)
N1 0.0366(17) 0.0333(18) 0.0424(17) -0.0034(13) -0.0011(14) 0.0039(12)
N2 0.0338(17) 0.0367(17) 0.0370(17) -0.0079(13) -0.0066(15) 0.0070(14)
N3 0.0495(18) 0.0293(16) 0.0542(18) -0.0084(13) -0.0215(16) 0.0102(15)
O1 0.0425(17) 0.0562(18) 0.096(2) 0.0395(15) 0.0028(15) 0.0009(13)
C1 0.028(2) 0.036(2) 0.040(2) 0.0015(17) 0.0033(17) 0.0018(16)
C2 0.050(2) 0.036(2) 0.041(2) -0.0062(16) -0.0088(19) 0.0030(18)
C3 0.077(3) 0.072(3) 0.067(3) -0.030(2) -0.004(2) 0.011(3)
C4 0.055(3) 0.086(4) 0.099(4) -0.028(3) -0.016(2) -0.005(2)
C5 0.038(2) 0.0272(19) 0.037(2) 0.0030(15) -0.0050(19) 0.0052(15)
C6 0.034(2) 0.043(2) 0.052(2) -0.0006(17) -0.0020(18) -0.0010(17)
C7 0.043(2) 0.048(2) 0.054(3) 0.004(2) 0.010(2) 0.0050(18)
C8 0.060(3) 0.057(3) 0.042(3) 0.0038(19) 0.015(2) 0.010(2)
C9 0.054(3) 0.069(3) 0.034(2) 0.0005(18) 0.003(2) 0.004(2)
C10 0.038(2) 0.051(2) 0.041(2) 0.0053(18) -0.0017(19) 0.0022(19)
C11 0.058(2) 0.0291(19) 0.045(2) -0.0042(16) -0.005(2) 0.0028(18)
C12 0.072(3) 0.041(2) 0.102(3) -0.011(2) -0.026(3) 0.023(2)
C13 0.088(3) 0.052(3) 0.081(3) 0.002(2) 0.017(3) -0.007(2)
C14 0.090(3) 0.040(3) 0.080(3) 0.006(2) 0.002(3) 0.007(2)
C15 0.166(6) 0.046(3) 0.063(3) 0.004(2) 0.025(3) 0.008(3)
C16 0.115(5) 0.078(4) 0.171(6) 0.032(4) 0.064(4) -0.006(3)
C17 0.054(3) 0.097(4) 0.188(6) 0.061(4) 0.023(4) 0.000(3)

loop_
_atom_type_symbol
_atom_type_description
_atom_type_scat_dispersion_real
_atom_type_scat_dispersion_imag
_atom_type_scat_source
C C 0.0033 0.0016 'International Tables Vol C Tables 4.2.6.8 and 6.1.1.4'
H H 0.0000 0.0000 'International Tables Vol C Tables 4.2.6.8 and 6.1.1.4'
Li Li -0.0003 0.0001 'International Tables Vol C Tables 4.2.6.8 and 6.1.1.4'
N N 0.0061 0.0033 'International Tables Vol C Tables 4.2.6.8 and 6.1.1.4'
O O 0.0106 0.0060 'International Tables Vol C Tables 4.2.6.8 and 6.1.1.4'

loop_
_geom_angle_atom_site_label_1
_geom_angle_atom_site_label_2
_geom_angle_atom_site_label_3
_geom_angle
_geom_angle_site_symmetry_1
_geom_angle_site_symmetry_3
O1 Li1 N1 111.7(3) . .
O1 Li1 N2 116.8(3) . 2_675
N1 Li1 N2 127.4(3) . 2_675
O1 Li1 N2 121.8(3) . .
N1 Li1 N2 65.39(19) . .
N2 Li1 N2 102.7(2) 2_675 .
O1 Li1 C1 120.1(3) . .
N1 Li1 C1 31.68(13) . .
N2 Li1 C1 121.6(3) 2_675 .
N2 Li1 C1 33.81(12) . .
O1 Li1 Li1 153.2(2) . 2_675
N1 Li1 Li1 88.1(2) . 2_675
N2 Li1 Li1 55.3(2) 2_675 2_675
N2 Li1 Li1 49.23(19) . 2_675
C1 Li1 Li1 68.1(2) . 2_675
C1 N1 C2 120.6(3) . .
C1 N1 Li1 94.2(3) . .
C2 N1 Li1 145.1(3) . .
C1 N2 C5 119.5(3) . .
C1 N2 Li1 111.3(3) . 2_675
C5 N2 Li1 127.8(3) . 2_675
C1 N2 Li1 84.1(2) . .
C5 N2 Li1 119.3(2) . .
Li1 N2 Li1 75.5(2) 2_675 .
C1 N3 C11 124.7(3) . .
C17 O1 C14 109.6(3) . .
C17 O1 Li1 120.5(3) . .
C14 O1 Li1 129.9(3) . .
N1 C1 N3 124.6(3) . .
N1 C1 N2 115.9(3) . .
N3 C1 N2 119.5(3) . .
N1 C1 Li1 54.1(2) . .
N3 C1 Li1 176.5(3) . .
N2 C1 Li1 62.1(2) . .
N1 C2 C4 111.8(3) . .
N1 C2 C3 108.3(3) . .
C4 C2 C3 110.0(3) . .
N2 C5 C10 118.2(3) . .
N2 C5 C6 125.9(3) . .
C10 C5 C6 115.8(3) . .
C7 C6 C5 121.3(4) . .
C8 C7 C6 121.2(4) . .
C7 C8 C9 119.1(4) . .
C10 C9 C8 120.4(4) . .
C9 C10 C5 122.1(3) . .
N3 C11 C13 112.4(3) . .
N3 C11 C12 108.4(3) . .
C13 C11 C12 110.8(3) . .
O1 C14 C15 104.4(4) . .
C16 C15 C14 102.7(4) . .
C15 C16 C17 104.4(4) . .
O1 C17 C16 106.9(4) . .

loop_
_geom_bond_atom_site_label_1
_geom_bond_atom_site_label_2
_geom_bond_distance
_geom_bond_site_symmetry_2
Li1 O1 1.919(6) .
Li1 N1 2.016(6) .
Li1 N2 2.031(6) 2_675
Li1 N2 2.204(6) .
Li1 C1 2.482(6) .
Li1 Li1 2.596(11) 2_675
N1 C1 1.307(4) .
N1 C2 1.454(4) .
N2 C1 1.388(4) .
N2 C5 1.394(4) .
N2 Li1 2.031(6) 2_675
N3 C1 1.369(4) .
N3 C11 1.452(4) .
O1 C17 1.413(5) .
O1 C14 1.421(4) .
C2 C4 1.498(5) .
C2 C3 1.523(5) .
C5 C10 1.404(4) .
C5 C6 1.406(4) .
C6 C7 1.377(5) .
C7 C8 1.364(5) .
C8 C9 1.379(5) .
C9 C10 1.372(5) .
C11 C13 1.514(5) .
C11 C12 1.521(5) .
C14 C15 1.488(6) .
C15 C16 1.493(7) .
C16 C17 1.484(6) .

loop_
_geom_torsion_atom_site_label_1
_geom_torsion_atom_site_label_2
_geom_torsion_atom_site_label_3
_geom_torsion_atom_site_label_4
_geom_torsion
_geom_torsion_site_symmetry_1
_geom_torsion_site_symmetry_4
O1 Li1 N1 C1 112.5(3) . .
N2 Li1 N1 C1 -91.0(4) 2_675 .
N2 Li1 N1 C1 -3.7(2) . .
Li1 Li1 N1 C1 -48.9(3) 2_675 .
O1 Li1 N1 C2 -70.8(6) . .
N2 Li1 N1 C2 85.6(6) 2_675 .
N2 Li1 N1 C2 173.0(4) . .
C1 Li1 N1 C2 176.6(6) . .
Li1 Li1 N1 C2 127.7(4) 2_675 .
O1 Li1 N2 C1 -97.8(4) . .
N1 Li1 N2 C1 3.47(19) . .
N2 Li1 N2 C1 129.0(3) 2_675 .
Li1 Li1 N2 C1 113.8(2) 2_675 .
O1 Li1 N2 C5 22.8(5) . .
N1 Li1 N2 C5 124.1(3) . .
N2 Li1 N2 C5 -110.3(3) 2_675 .
C1 Li1 N2 C5 120.6(3) . .
Li1 Li1 N2 C5 -125.5(3) 2_675 .
O1 Li1 N2 Li1 148.4(3) . 2_675
N1 Li1 N2 Li1 -110.37(16) . 2_675
N2 Li1 N2 Li1 15.2(4) 2_675 2_675
C1 Li1 N2 Li1 -113.8(2) . 2_675
N1 Li1 O1 C17 -56.6(5) . .
N2 Li1 O1 C17 144.3(4) 2_675 .
N2 Li1 O1 C17 17.1(6) . .
C1 Li1 O1 C17 -22.5(5) . .
Li1 Li1 O1 C17 78.7(10) 2_675 .
N1 Li1 O1 C14 126.4(4) . .
N2 Li1 O1 C14 -32.7(5) 2_675 .
N2 Li1 O1 C14 -159.8(4) . .
C1 Li1 O1 C14 160.5(3) . .
Li1 Li1 O1 C14 -98.3(9) 2_675 .
C2 N1 C1 N3 6.1(5) . .
Li1 N1 C1 N3 -176.1(3) . .
C2 N1 C1 N2 -171.9(3) . .
Li1 N1 C1 N2 5.9(3) . .
C2 N1 C1 Li1 -177.8(4) . .
C11 N3 C1 N1 -156.4(3) . .
C11 N3 C1 N2 21.5(5) . .
C11 N3 C1 Li1 138(4) . .
C5 N2 C1 N1 -125.9(3) . .
Li1 N2 C1 N1 66.5(3) 2_675 .
Li1 N2 C1 N1 -5.4(3) . .
C5 N2 C1 N3 56.0(4) . .
Li1 N2 C1 N3 -111.6(3) 2_675 .
Li1 N2 C1 N3 176.5(3) . .
C5 N2 C1 Li1 -120.5(3) . .
Li1 N2 C1 Li1 71.9(3) 2_675 .
O1 Li1 C1 N1 -82.8(4) . .
N2 Li1 C1 N1 111.1(4) 2_675 .
N2 Li1 C1 N1 174.0(3) . .
Li1 Li1 C1 N1 125.7(2) 2_675 .
O1 Li1 C1 N3 -15(5) . .
N1 Li1 C1 N3 68(5) . .
N2 Li1 C1 N3 179(100) 2_675 .
N2 Li1 C1 N3 -118(5) . .
Li1 Li1 C1 N3 -166(5) 2_675 .
O1 Li1 C1 N2 103.2(4) . .
N1 Li1 C1 N2 -174.0(3) . .
N2 Li1 C1 N2 -62.9(3) 2_675 .
Li1 Li1 C1 N2 -48.28(19) 2_675 .
C1 N1 C2 C4 -89.3(4) . .
Li1 N1 C2 C4 94.6(5) . .
C1 N1 C2 C3 149.3(3) . .
Li1 N1 C2 C3 -26.8(6) . .
C1 N2 C5 C10 -171.8(3) . .
Li1 N2 C5 C10 -6.5(5) 2_675 .
Li1 N2 C5 C10 87.6(3) . .
C1 N2 C5 C6 10.7(5) . .
Li1 N2 C5 C6 176.0(3) 2_675 .
Li1 N2 C5 C6 -89.8(4) . .
N2 C5 C6 C7 178.6(3) . .
C10 C5 C6 C7 1.2(5) . .
C5 C6 C7 C8 0.4(5) . .
C6 C7 C8 C9 -0.9(6) . .
C7 C8 C9 C10 -0.4(6) . .
C8 C9 C10 C5 2.1(6) . .
N2 C5 C10 C9 179.9(3) . .
C6 C5 C10 C9 -2.4(5) . .
C1 N3 C11 C13 78.9(4) . .
C1 N3 C11 C12 -158.3(3) . .
C17 O1 C14 C15 -26.2(5) . .
Li1 O1 C14 C15 151.0(4) . .
O1 C14 C15 C16 34.6(5) . .
C14 C15 C16 C17 -30.4(6) . .
C14 O1 C17 C16 6.7(6) . .
Li1 O1 C17 C16 -170.8(4) . .
C15 C16 C17 O1 15.4(6) . .
